data_1541268
loop_
_publ_author_name
'Mueller, U.'
'Dehnicke, K.'
'Conradi, E.'
'Schmidt, I.'
'Patt-Siebel, U.'
'Kersting, M.'
'Khabou, A.'

_publ_section_title
;
 Spektroskopische und kristallographische Charakterisierung von (Cl3 P N P
 Cl3) (Mo O Cl4) und die Kristallstruktur von (Cl3 P N P Cl3) (Mo Cl6)
;
_journal_name_full 'Zeitschrift fuer Anorganische und Allgemeine Chemie'
_journal_page_first 93
_journal_page_last 104
_journal_volume 560
_journal_year 1988
_chemical_formula_sum 'Cl12 Mo N P2'
_chemical_name_systematic '((Cl3 P)2 N) (Mo Cl6)'
_space_group_IT_number 14
_symmetry_space_group_name_Hall '-P 2ybc'
_symmetry_space_group_name_H-M 'P 1 21/c 1'
_cell_angle_alpha 90
_cell_angle_beta 101.7
_cell_angle_gamma 90
_cell_formula_units_Z 4
_cell_length_a 8.119
_cell_length_b 20.86
_cell_length_c 10.16
_cell_volume 1684.970
_citation_journal_id_ASTM ZAACAB
_cod_data_source_file Mueller_ZAACAB_1988_123.cif
_cod_data_source_block Cl12Mo1N1P2
_cod_original_cell_volume 1684.97
_cod_original_formula_sum 'Cl12 Mo1 N1 P2'
_cod_database_code 1541268

loop_
_symmetry_equiv_pos_as_xyz
x,y,z
-x,y+1/2,-z+1/2
-x,-y,-z
x,-y-1/2,z-1/2

loop_
_atom_site_label
_atom_site_type_symbol
_atom_site_fract_x
_atom_site_fract_y
_atom_site_fract_z
_atom_site_occupancy
_atom_site_U_iso_or_equiv
Cl4 Cl-1 0.1252 0.2057 0.0828 1 0.0
Cl6 Cl-1 0.1367 0.0579 -0.0077 1 0.0
Cl8 Cl-1 0.3117 0.1735 0.7845 1 0.0
N1 N-3 0.555 0.1199 0.639 1 0.0
Cl9 Cl-1 0.5696 0.0675 0.9082 1 0.0
Mo1 Mo+5 0.156 0.1081 0.1952 1 0.0
Cl11 Cl-1 0.8086 0.1463 0.4873 1 0.0
P2 P+5 0.6891 0.1703 0.6267 1 0.0
Cl2 Cl-1 -0.13 0.1046 0.1812 1 0.0
Cl10 Cl-1 0.8631 0.1806 0.7921 1 0.0
P1 P+5 0.4413 0.1014 0.7378 1 0.0
Cl7 Cl-1 0.284 0.0361 0.6616 1 0.0
Cl12 Cl-1 0.596 0.255 0.5843 1 0.0
Cl3 Cl-1 0.17 0.0118 0.3085 1 0.0
Cl5 Cl-1 0.1891 0.166 0.3946 1 0.0
Cl1 Cl-1 0.4438 0.1102 0.2194 1 0.0
